data_4084991
loop_
_publ_author_name
'Koller, Stephan G.'
'Mart\'in-Romo, Raquel'
'Melero, Jos\'e S.'
'Colquhoun, Victoria P.'
'Schildbach, Daniel'
'Strohmann, Carsten'
'Villafa\~ne, Fernando'

_publ_section_title
;
 Structural Consequences of an Extreme Difference between
 theTransInfluence of the Donor Atoms in a Palladacycle
;
_journal_issue 24
_journal_name_full Organometallics
_journal_page_first 7329
_journal_paper_doi 10.1021/om501100y
_journal_volume 33
_journal_year 2014
_chemical_absolute_configuration rmad
_chemical_formula_sum 'C24 H29 N Pd Si'
_chemical_formula_weight 465.97
_space_group_IT_number 96
_symmetry_cell_setting tetragonal
_symmetry_space_group_name_Hall 'P 4nw 2abw'
_symmetry_space_group_name_H-M 'P 43 21 2'
_atom_sites_solution_hydrogens geom
_atom_sites_solution_primary direct
_atom_sites_solution_secondary difmap
_audit_creation_date 2014-06-18T14:04:54-00:00
_audit_creation_method 'WinGX routine CIF_UPDATE'
_cell_angle_alpha 90
_cell_angle_beta 90
_cell_angle_gamma 90
_cell_formula_units_Z 8
_cell_length_a 11.9477(2)
_cell_length_b 11.9477(2)
_cell_length_c 32.6793(10)
_cell_measurement_temperature 123(2)
_cell_volume 4664.89(18)
_computing_cell_refinement
;
CrysAlis RED, Oxford Diffraction Ltd.,
Version 1.171.32.37 (release 24-10-2008 CrysAlis171 .NET)
(compiled Oct 24 2008,09:44:38)'
;
_computing_data_collection
;
CrysAlis CCD, Oxford Diffraction Ltd.,
Version 1.171.32.37 (release 24-10-2008 CrysAlis171 .NET)
(compiled Oct 24 2008,09:44:38)
;
_computing_data_reduction
;
CrysAlis RED, Oxford Diffraction Ltd.,
Version 1.171.32.37 (release 24-10-2008 CrysAlis171 .NET)
(compiled Oct 24 2008,09:44:38)
;
_computing_molecular_graphics
;
Ortep-3 (Farrugia, 1997) and Schakal 92 (Keller 1992)
;
_computing_publication_material 'wingx (Farrugia, 1999)'
_computing_structure_refinement 'SHELXL-97 (Sheldrick, 2008)'
_computing_structure_solution 'SHELXS-97 (Sheldrick, 2008)'
_diffrn_ambient_temperature 123(2)
_diffrn_measured_fraction_theta_full 0.999
_diffrn_measured_fraction_theta_max 0.999
_diffrn_radiation_monochromator graphite
_diffrn_radiation_type MoK\a
_diffrn_radiation_wavelength 0.71073
_diffrn_reflns_av_R_equivalents 0.0394
_diffrn_reflns_av_unetI/netI 0.0197
_diffrn_reflns_limit_h_max 15
_diffrn_reflns_limit_h_min -15
_diffrn_reflns_limit_k_max 15
_diffrn_reflns_limit_k_min -15
_diffrn_reflns_limit_l_max 43
_diffrn_reflns_limit_l_min -43
_diffrn_reflns_number 58301
_diffrn_reflns_theta_full 27.98
_diffrn_reflns_theta_max 27.98
_diffrn_reflns_theta_min 2.41
_exptl_absorpt_coefficient_mu 0.855
_exptl_absorpt_correction_T_max 0.7836
_exptl_absorpt_correction_T_min 0.7836
_exptl_absorpt_correction_type multi-scan
_exptl_absorpt_process_details
;
        CrysAlisPro, Agilent Technologies,
        Version 1.171.36.24 (release 03-12-2012 CrysAlis171 .NET)
        (compiled Dec  3 2012,18:21:49)
        Empirical absorption correction using spherical harmonics,
        implemented in SCALE3 ABSPACK scaling algorithm.
;
_exptl_crystal_density_diffrn 1.327
_exptl_crystal_density_method 'not measured'
_exptl_crystal_F_000 1920
_exptl_crystal_size_max 0.3
_exptl_crystal_size_mid 0.3
_exptl_crystal_size_min 0.3
_platon_squeeze_details
;
;
_refine_diff_density_max 0.396
_refine_diff_density_min -0.32
_refine_diff_density_rms 0.061
_refine_ls_abs_structure_details 'Flack H D (1983), Acta Cryst. A39, 876-881'
_refine_ls_abs_structure_Flack 0.01(2)
_refine_ls_extinction_method none
_refine_ls_goodness_of_fit_ref 1.034
_refine_ls_hydrogen_treatment constr
_refine_ls_matrix_type full
_refine_ls_number_parameters 244
_refine_ls_number_reflns 5626
_refine_ls_number_restraints 0
_refine_ls_restrained_S_all 1.034
_refine_ls_R_factor_all 0.0247
_refine_ls_R_factor_gt 0.0228
_refine_ls_shift/su_max 0.002
_refine_ls_shift/su_mean 0
_refine_ls_structure_factor_coef Fsqd
_refine_ls_weighting_details 'calc w=1/[\s^2^(Fo^2^)+(0.0360P)^2^+2.0099P] where P=(Fo^2^+2Fc^2^)/3'
_refine_ls_weighting_scheme calc
_refine_ls_wR_factor_gt 0.0612
_refine_ls_wR_factor_ref 0.0621
_reflns_number_gt 5407
_reflns_number_total 5626
_reflns_threshold_expression >2sigma(I)
_cod_data_source_file om501100y_si_002.cif
_cod_data_source_block 2875
_cod_depositor_comments 'Adding full bibliography for 4084989--4084991.cif.'
_cod_original_cell_volume 4664.91(18)
_cod_database_code 4084991

loop_
_symmetry_equiv_pos_as_xyz
'x, y, z'
'-x, -y, z+1/2'
'x+1/2, -y+1/2, -z+1/4'
'-x+1/2, y+1/2, -z+3/4'
'-y, -x, -z+1/2'
'y, x, -z'
'y+1/2, -x+1/2, z+1/4'
'-y+1/2, x+1/2, z+3/4'

loop_
_atom_site_label
_atom_site_type_symbol
_atom_site_fract_x
_atom_site_fract_y
_atom_site_fract_z
_atom_site_U_iso_or_equiv
_atom_site_adp_type
_atom_site_occupancy
_atom_site_symmetry_multiplicity
_atom_site_calc_flag
_atom_site_refinement_flags
Pd Pd 0.582244(12) 0.908571(14) 0.231304(4) 0.01670(5) Uani 1 1 d .
Si Si 0.36423(5) 0.98918(5) 0.192074(18) 0.01382(11) Uani 1 1 d .
N N 0.43701(14) 0.92551(15) 0.26924(5) 0.0167(3) Uani 1 1 d .
C1 C 0.47606(17) 0.88533(18) 0.18248(6) 0.0168(4) Uani 1 1 d .
H1A H 0.5146 0.9003 0.1562 0.02 Uiso 1 1 calc R
H1B H 0.4457 0.8082 0.1821 0.02 Uiso 1 1 calc R
C2 C 0.39266(18) 1.12356(19) 0.16433(7) 0.0203(4) Uani 1 1 d .
C3 C 0.4884(2) 1.1869(2) 0.17303(9) 0.0354(6) Uani 1 1 d .
H3 H 0.5383 1.1628 0.1939 0.042 Uiso 1 1 calc R
C4 C 0.5112(3) 1.2848(3) 0.15148(12) 0.0488(9) Uani 1 1 d .
H4 H 0.5767 1.3267 0.1576 0.059 Uiso 1 1 calc R
C5 C 0.4382(3) 1.3218(2) 0.12102(10) 0.0479(9) Uani 1 1 d .
H5 H 0.454 1.3885 0.1063 0.057 Uiso 1 1 calc R
C6 C 0.3451(3) 1.2623(3) 0.11265(10) 0.0495(8) Uani 1 1 d .
H6 H 0.2952 1.2874 0.092 0.059 Uiso 1 1 calc R
C7 C 0.3213(3) 1.1637(2) 0.13425(8) 0.0348(6) Uani 1 1 d .
H7 H 0.2548 1.1235 0.1281 0.042 Uiso 1 1 calc R
C8 C 0.22327(17) 0.93705(17) 0.17498(7) 0.0159(4) Uani 1 1 d .
C9 C 0.21389(19) 0.8782(2) 0.13831(7) 0.0235(5) Uani 1 1 d .
H9 H 0.2791 0.8645 0.1224 0.028 Uiso 1 1 calc R
C10 C 0.1107(2) 0.8393(2) 0.12453(8) 0.0266(5) Uani 1 1 d .
H10 H 0.1056 0.8011 0.0991 0.032 Uiso 1 1 calc R
C11 C 0.01577(19) 0.8561(2) 0.14770(7) 0.0222(5) Uani 1 1 d .
H11 H -0.0543 0.828 0.1385 0.027 Uiso 1 1 calc R
C12 C 0.02252(17) 0.9136(2) 0.18428(7) 0.0215(4) Uani 1 1 d .
H12 H -0.0429 0.9255 0.2002 0.026 Uiso 1 1 calc R
C13 C 0.12549(17) 0.95432(18) 0.19783(7) 0.0166(4) Uani 1 1 d .
H13 H 0.1294 0.9943 0.2229 0.02 Uiso 1 1 calc R
C14 C 0.36986(18) 1.01578(18) 0.24937(6) 0.0171(4) Uani 1 1 d .
H14A H 0.4046 1.0895 0.2548 0.021 Uiso 1 1 calc R
H14B H 0.2931 1.0165 0.2608 0.021 Uiso 1 1 calc R
C15 C 0.46517(19) 0.9591(2) 0.31205(6) 0.0226(5) Uani 1 1 d .
H15A H 0.3954 0.9788 0.3268 0.027 Uiso 1 1 calc R
H15B H 0.5134 1.0265 0.3114 0.027 Uiso 1 1 calc R
C16 C 0.5254(2) 0.8661(2) 0.33525(7) 0.0273(5) Uani 1 1 d .
H16A H 0.5994 0.8528 0.3226 0.033 Uiso 1 1 calc R
H16B H 0.5378 0.8901 0.3639 0.033 Uiso 1 1 calc R
C17 C 0.4584(2) 0.7581(2) 0.33495(7) 0.0304(6) Uani 1 1 d .
H17A H 0.3891 0.7679 0.3512 0.037 Uiso 1 1 calc R
H17B H 0.503 0.6975 0.3476 0.037 Uiso 1 1 calc R
C18 C 0.4285(2) 0.7264(2) 0.29113(7) 0.0242(5) Uani 1 1 d .
H18A H 0.4975 0.709 0.2756 0.029 Uiso 1 1 calc R
H18B H 0.3805 0.6589 0.2912 0.029 Uiso 1 1 calc R
C19 C 0.36714(18) 0.82252(18) 0.27085(7) 0.0182(4) Uani 1 1 d .
H19A H 0.3459 0.8006 0.2427 0.022 Uiso 1 1 calc R
H19B H 0.2976 0.8385 0.2862 0.022 Uiso 1 1 calc R
C20 C 0.7625(2) 0.8344(3) 0.25932(9) 0.0360(7) Uani 1 1 d .
H20 H 0.77 0.7768 0.2814 0.043 Uiso 1 1 calc R
C21 C 0.7525(2) 0.8131(3) 0.21879(10) 0.0427(8) Uani 1 1 d .
H21 H 0.76 0.738 0.2055 0.051 Uiso 1 1 calc R
C22 C 0.7376(2) 0.9171(4) 0.19783(8) 0.0477(9) Uani 1 1 d .
H22 H 0.7437 0.9273 0.1675 0.057 Uiso 1 1 calc R
C23 C 0.7512(2) 1.0040(3) 0.22711(11) 0.0426(7) Uani 1 1 d .
H23 H 0.7616 1.0855 0.2213 0.051 Uiso 1 1 calc R
C24 C 0.7583(2) 0.9517(3) 0.26533(9) 0.0363(7) Uani 1 1 d .
H24 H 0.7662 0.9909 0.2922 0.044 Uiso 1 1 calc R

loop_
_atom_site_aniso_label
_atom_site_aniso_U_11
_atom_site_aniso_U_22
_atom_site_aniso_U_33
_atom_site_aniso_U_23
_atom_site_aniso_U_13
_atom_site_aniso_U_12
Pd 0.00919(7) 0.02593(9) 0.01498(8) -0.00275(6) -0.00014(6) 0.00167(6)
Si 0.0103(2) 0.0155(3) 0.0156(3) -0.0008(2) 0.0006(2) -0.0004(2)
N 0.0112(7) 0.0235(9) 0.0154(8) -0.0011(7) -0.0009(6) 0.0008(7)
C1 0.0129(9) 0.0220(11) 0.0156(10) -0.0015(8) 0.0013(7) 0.0009(8)
C2 0.0201(11) 0.0177(10) 0.0232(10) -0.0016(8) 0.0072(8) -0.0001(8)
C3 0.0279(14) 0.0277(14) 0.0506(16) 0.0005(12) 0.0083(12) -0.0063(10)
C4 0.0447(18) 0.0272(15) 0.074(2) -0.0049(15) 0.0271(18) -0.0156(13)
C5 0.068(2) 0.0196(13) 0.0557(19) 0.0038(12) 0.0385(18) -0.0003(14)
C6 0.071(2) 0.0340(17) 0.0431(17) 0.0171(14) 0.0011(16) 0.0017(16)
C7 0.0443(17) 0.0260(14) 0.0341(14) 0.0083(11) -0.0041(12) -0.0059(11)
C8 0.0130(9) 0.0136(10) 0.0210(10) 0.0018(8) -0.0012(8) -0.0005(7)
C9 0.0170(11) 0.0285(12) 0.0250(11) -0.0051(9) 0.0011(9) -0.0012(9)
C10 0.0230(12) 0.0296(13) 0.0272(12) -0.0054(10) -0.0050(9) -0.0034(10)
C11 0.0128(10) 0.0219(11) 0.0317(13) 0.0036(9) -0.0060(9) -0.0043(8)
C12 0.0129(9) 0.0224(11) 0.0292(12) 0.0068(10) 0.0016(8) 0.0023(9)
C13 0.0150(10) 0.0152(10) 0.0197(10) 0.0035(8) -0.0006(8) 0.0005(8)
C14 0.0129(9) 0.0190(10) 0.0196(10) -0.0026(8) 0.0007(8) 0.0007(8)
C15 0.0188(11) 0.0338(13) 0.0153(10) -0.0057(9) -0.0011(8) 0.0025(9)
C16 0.0214(12) 0.0466(15) 0.0139(10) -0.0011(10) -0.0028(9) 0.0075(10)
C17 0.0287(13) 0.0418(15) 0.0208(11) 0.0098(11) 0.0007(9) 0.0099(11)
C18 0.0214(12) 0.0268(12) 0.0245(11) 0.0063(9) -0.0015(9) 0.0029(10)
C19 0.0150(9) 0.0225(10) 0.0172(10) 0.0003(8) 0.0002(8) 0.0000(8)
C20 0.0133(11) 0.0510(17) 0.0438(16) 0.0109(13) -0.0049(11) 0.0064(11)
C21 0.0126(11) 0.061(2) 0.0547(18) -0.0284(16) 0.0012(12) 0.0038(12)
C22 0.0105(10) 0.112(3) 0.0208(12) 0.0063(17) 0.0024(9) 0.0076(16)
C23 0.0125(11) 0.0451(17) 0.070(2) 0.0120(16) 0.0037(13) -0.0034(11)
C24 0.0160(11) 0.0617(19) 0.0311(13) -0.0161(13) -0.0054(10) 0.0023(12)

loop_
_atom_type_symbol
_atom_type_description
_atom_type_scat_dispersion_real
_atom_type_scat_dispersion_imag
_atom_type_scat_source
C C 0.0033 0.0016 'International Tables Vol C Tables 4.2.6.8 and 6.1.1.4'
H H 0 0 'International Tables Vol C Tables 4.2.6.8 and 6.1.1.4'
N N 0.0061 0.0033 'International Tables Vol C Tables 4.2.6.8 and 6.1.1.4'
Si Si 0.0817 0.0704 'International Tables Vol C Tables 4.2.6.8 and 6.1.1.4'
Pd Pd -0.9988 1.0072 'International Tables Vol C Tables 4.2.6.8 and 6.1.1.4'

loop_
_geom_angle_atom_site_label_1
_geom_angle_atom_site_label_2
_geom_angle_atom_site_label_3
_geom_angle
C1 Pd N 87.83(7)
C1 Pd C22 98.27(9)
N Pd C22 170.43(12)
C1 Pd C23 123.82(10)
N Pd C23 133.78(10)
C22 Pd C23 36.75(13)
C1 Pd C21 109.32(9)
N Pd C21 147.29(10)
C22 Pd C21 36.47(13)
C23 Pd C21 58.63(11)
C1 Pd C24 156.29(9)
N Pd C24 114.56(8)
C22 Pd C24 58.53(10)
C23 Pd C24 34.10(11)
C21 Pd C24 55.84(10)
C1 Pd C20 140.05(9)
N Pd C20 121.26(8)
C22 Pd C20 57.43(10)
C23 Pd C20 56.45(10)
C21 Pd C20 32.13(10)
C24 Pd C20 33.31(10)
C1 Pd Si 36.13(6)
N Pd Si 61.51(5)
C22 Pd Si 120.36(7)
C23 Pd Si 124.12(8)
C21 Pd Si 144.19(8)
C24 Pd Si 149.38(7)
C20 Pd Si 176.17(7)
C1 Si C2 111.19(10)
C1 Si C8 111.98(10)
C2 Si C8 107.59(10)
C1 Si C14 104.69(9)
C2 Si C14 109.08(10)
C8 Si C14 112.32(10)
C1 Si Pd 40.96(7)
C2 Si Pd 108.54(7)
C8 Si Pd 141.53(7)
C14 Si Pd 67.02(7)
C19 N C14 108.14(16)
C19 N C15 108.38(17)
C14 N C15 109.52(17)
C19 N Pd 113.39(13)
C14 N Pd 104.60(12)
C15 N Pd 112.64(13)
Si C1 Pd 102.91(10)
C7 C2 C3 117.3(2)
C7 C2 Si 121.85(19)
C3 C2 Si 120.84(19)
C4 C3 C2 120.7(3)
C3 C4 C5 120.3(3)
C6 C5 C4 119.6(3)
C5 C6 C7 120.5(3)
C2 C7 C6 121.5(3)
C9 C8 C13 117.7(2)
C9 C8 Si 119.63(16)
C13 C8 Si 122.64(16)
C10 C9 C8 121.2(2)
C11 C10 C9 120.1(2)
C10 C11 C12 120.0(2)
C11 C12 C13 120.0(2)
C12 C13 C8 121.0(2)
N C14 Si 109.06(13)
N C15 C16 112.08(19)
C17 C16 C15 111.6(2)
C16 C17 C18 110.0(2)
C19 C18 C17 109.6(2)
N C19 C18 111.78(18)
C21 C20 C24 108.6(3)
C21 C20 Pd 68.45(16)
C24 C20 Pd 70.70(15)
C20 C21 C22 108.4(3)
C20 C21 Pd 79.42(17)
C22 C21 Pd 63.71(14)
C23 C22 C21 107.3(2)
C23 C22 Pd 77.96(16)
C21 C22 Pd 79.81(17)
C24 C23 C22 106.4(3)
C24 C23 Pd 77.34(16)
C22 C23 Pd 65.29(15)
C23 C24 C20 108.7(3)
C23 C24 Pd 68.56(15)
C20 C24 Pd 75.99(15)

loop_
_geom_bond_atom_site_label_1
_geom_bond_atom_site_label_2
_geom_bond_distance
Pd C1 2.057(2)
Pd N 2.1420(17)
Pd C22 2.157(2)
Pd C23 2.323(3)
Pd C21 2.368(3)
Pd C24 2.435(2)
Pd C20 2.503(2)
Pd Si 3.0588(6)
Si C1 1.850(2)
Si C2 1.875(2)
Si C8 1.880(2)
Si C14 1.901(2)
N C19 1.488(3)
N C14 1.493(3)
N C15 1.494(3)
C2 C7 1.387(4)
C2 C3 1.401(3)
C3 C4 1.392(4)
C4 C5 1.395(5)
C5 C6 1.348(5)
C6 C7 1.402(4)
C8 C9 1.394(3)
C8 C13 1.402(3)
C9 C10 1.393(3)
C10 C11 1.378(3)
C11 C12 1.381(3)
C12 C13 1.395(3)
C15 C16 1.525(3)
C16 C17 1.518(4)
C17 C18 1.524(3)
C18 C19 1.515(3)
C20 C21 1.354(4)
C20 C24 1.417(4)
C21 C22 1.430(5)
C22 C23 1.421(5)
C23 C24 1.399(4)

loop_
_platon_squeeze_void_nr
_platon_squeeze_void_average_x
_platon_squeeze_void_average_y
_platon_squeeze_void_average_z
_platon_squeeze_void_volume
_platon_squeeze_void_count_electrons
_platon_squeeze_void_content
1 0.103 0.103 0.000 151 35 ' '
2 -0.103 0.897 0.500 151 35 ' '
3 0.397 0.603 0.750 151 35 ' '
4 0.603 0.397 0.250 151 35 ' '
